data_4028767
loop_
_publ_author_name
'Roza Vahabi'
'Wolfgang Frey'
'J\"org Pietruszka'

_publ_section_title
;
 Synthesis of Highly-Substituted Enantiomerically Pure Allylboronic Esters
 and Investigation of Their Stereoselective Addition to Aldehydes
;
_journal_name_full 'Journal of Organic Chemistry'
_journal_page_first 11549
_journal_page_last 11559
_journal_paper_doi 10.1021/jo402130u
_journal_volume 78
_journal_year 2013
_chemical_absolute_configuration syn
_chemical_formula_moiety 'C39 H44 B N O5'
_chemical_formula_sum 'C39 H44 B N O5'
_chemical_formula_weight 617.56
_chemical_name_systematic
;
3R,4'R,5'R)-N,N-dimethyl-3-[4',5'-bis(methoxydiphenylmethyl)-
1',3',2'-dioxaborolan-2'-yl]-5-methyl-hex-4-en amide
;
_space_group_IT_number 19
_symmetry_cell_setting orthorhombic
_symmetry_space_group_name_Hall 'P 2ac 2ab'
_symmetry_space_group_name_H-M 'P 21 21 21'
_atom_sites_solution_hydrogens geom
_atom_sites_solution_primary direct
_atom_sites_solution_secondary difmap
_audit_creation_method SHELXL-97
_cell_angle_alpha 90.00
_cell_angle_beta 90.00
_cell_angle_gamma 90.00
_cell_formula_units_Z 4
_cell_length_a 10.8054(8)
_cell_length_b 15.9392(13)
_cell_length_c 20.1881(17)
_cell_measurement_reflns_used 8229
_cell_measurement_temperature 100(2)
_cell_measurement_theta_max 30.45
_cell_measurement_theta_min 1.63
_cell_volume 3477.0(5)
_computing_cell_refinement 'Bruker APEXII Software Suite, 2008'
_computing_data_collection 'Bruker APEXII Software Suite, 2008'
_computing_data_reduction 'Bruker APEXII Software Suite, 2008'
_computing_molecular_graphics 'SHELXTL-plus, XP (Sheldrick, 1991)'
_computing_structure_refinement 'SHELXL-97 (Sheldrick, 1997)'
_computing_structure_solution 'SHELXS-97 (Sheldrick, 1990)'
_diffrn_ambient_temperature 100(2)
_diffrn_measured_fraction_theta_full 0.995
_diffrn_measured_fraction_theta_max 0.995
_diffrn_measurement_device_type 'Bruker Kappa APEXII Duo'
_diffrn_measurement_method 'Omega + Phi Scans'
_diffrn_radiation_monochromator Triumph
_diffrn_radiation_source 'fine-focus sealed tube'
_diffrn_radiation_type MoK\a
_diffrn_radiation_wavelength 0.71073
_diffrn_reflns_av_R_equivalents 0.0454
_diffrn_reflns_av_sigmaI/netI 0.0583
_diffrn_reflns_limit_h_max 15
_diffrn_reflns_limit_h_min -11
_diffrn_reflns_limit_k_max 22
_diffrn_reflns_limit_k_min -17
_diffrn_reflns_limit_l_max 28
_diffrn_reflns_limit_l_min -28
_diffrn_reflns_number 38346
_diffrn_reflns_theta_full 30.45
_diffrn_reflns_theta_max 30.45
_diffrn_reflns_theta_min 1.63
_diffrn_standards_decay_% 0
_diffrn_standards_interval_count 0
_diffrn_standards_number 0
_exptl_absorpt_coefficient_mu 0.076
_exptl_absorpt_correction_T_max 0.7461
_exptl_absorpt_correction_T_min 0.6772
_exptl_absorpt_correction_type multi-scan
_exptl_absorpt_process_details 'Blessing, 1995'
_exptl_crystal_colour colourless
_exptl_crystal_density_diffrn 1.180
_exptl_crystal_description plates
_exptl_crystal_F_000 1320
_exptl_crystal_size_max 0.78
_exptl_crystal_size_mid 0.27
_exptl_crystal_size_min 0.24
_refine_diff_density_max 0.228
_refine_diff_density_min -0.221
_refine_diff_density_rms 0.046
_refine_ls_abs_structure_details 'Flack H D (1983), Acta Cryst. A39, 876-881'
_refine_ls_abs_structure_Flack -0.4(6)
_refine_ls_extinction_method none
_refine_ls_goodness_of_fit_ref 1.024
_refine_ls_hydrogen_treatment constr
_refine_ls_matrix_type full
_refine_ls_number_parameters 421
_refine_ls_number_reflns 10509
_refine_ls_number_restraints 0
_refine_ls_restrained_S_all 1.024
_refine_ls_R_factor_all 0.0690
_refine_ls_R_factor_gt 0.0454
_refine_ls_shift/su_max 0.001
_refine_ls_shift/su_mean 0.000
_refine_ls_structure_factor_coef Fsqd
_refine_ls_weighting_details 'calc w=1/[\s^2^(Fo^2^)+(0.0428P)^2^+0.0902P] where P=(Fo^2^+2Fc^2^)/3'
_refine_ls_weighting_scheme calc
_refine_ls_wR_factor_gt 0.0859
_refine_ls_wR_factor_ref 0.0917
_reflns_number_gt 8229
_reflns_number_total 10509
_reflns_threshold_expression >2sigma(I)
_cod_data_source_file jo402130u_si_004.cif
_cod_data_source_block compound8
_cod_database_code 4028767

loop_
_symmetry_equiv_pos_as_xyz
'x, y, z'
'-x+1/2, -y, z+1/2'
'-x, y+1/2, -z+1/2'
'x+1/2, -y+1/2, -z'

loop_
_atom_site_label
_atom_site_type_symbol
_atom_site_fract_x
_atom_site_fract_y
_atom_site_fract_z
_atom_site_U_iso_or_equiv
_atom_site_adp_type
_atom_site_occupancy
_atom_site_symmetry_multiplicity
_atom_site_calc_flag
_atom_site_refinement_flags
O1 O 0.37079(8) 0.92106(6) 0.21816(4) 0.01403(19) Uani 1 1 d .
C1 C 0.30808(12) 0.96404(8) 0.27184(6) 0.0132(3) Uani 1 1 d .
H1 H 0.2280 0.9350 0.2815 0.016 Uiso 1 1 calc R
N1 N 0.64130(11) 0.80109(8) 0.03147(6) 0.0207(3) Uani 1 1 d .
B1 B 0.39990(13) 0.97931(10) 0.17023(7) 0.0140(3) Uani 1 1 d .
O2 O 0.35927(8) 1.05881(6) 0.18529(4) 0.01476(19) Uani 1 1 d .
C2 C 0.28114(12) 1.05259(8) 0.24353(6) 0.0139(3) Uani 1 1 d .
H2 H 0.3056 1.0963 0.2766 0.017 Uiso 1 1 calc R
O3 O 0.32256(8) 1.00936(6) 0.38581(5) 0.0181(2) Uani 1 1 d .
C3 C 0.14309(12) 1.06565(8) 0.22260(6) 0.0140(3) Uani 1 1 d .
O4 O 0.06754(8) 1.05054(6) 0.28042(4) 0.0168(2) Uani 1 1 d .
C4 C 0.06972(14) 1.11393(10) 0.33108(7) 0.0241(3) Uani 1 1 d .
H4A H 0.1542 1.1199 0.3481 0.036 Uiso 1 1 calc R
H4B H 0.0142 1.0976 0.3673 0.036 Uiso 1 1 calc R
H4C H 0.0422 1.1675 0.3124 0.036 Uiso 1 1 calc R
O5 O 0.46585(10) 0.84378(7) -0.02000(5) 0.0256(2) Uani 1 1 d .
C5 C 0.39030(12) 0.96373(9) 0.33545(6) 0.0145(3) Uani 1 1 d .
C6 C 0.21953(13) 0.96687(10) 0.41566(7) 0.0245(3) Uani 1 1 d .
H6A H 0.1617 0.9489 0.3811 0.037 Uiso 1 1 calc R
H6B H 0.1772 1.0050 0.4463 0.037 Uiso 1 1 calc R
H6C H 0.2493 0.9177 0.4400 0.037 Uiso 1 1 calc R
C7 C 0.10488(11) 0.99851(8) 0.17197(6) 0.0133(3) Uani 1 1 d .
C8 C 0.13507(12) 1.00767(9) 0.10466(7) 0.0177(3) Uani 1 1 d .
H8 H 0.1765 1.0568 0.0900 0.021 Uiso 1 1 calc R
C9 C 0.10460(13) 0.94504(10) 0.05926(7) 0.0243(3) Uani 1 1 d .
H9 H 0.1259 0.9515 0.0139 0.029 Uiso 1 1 calc R
C10 C 0.04326(15) 0.87327(10) 0.08014(8) 0.0276(4) Uani 1 1 d .
H10 H 0.0222 0.8308 0.0491 0.033 Uiso 1 1 calc R
C11 C 0.01280(14) 0.86384(9) 0.14656(8) 0.0253(3) Uani 1 1 d .
H11 H -0.0291 0.8147 0.1609 0.030 Uiso 1 1 calc R
C12 C 0.04333(12) 0.92618(9) 0.19238(7) 0.0186(3) Uani 1 1 d .
H12 H 0.0220 0.9192 0.2377 0.022 Uiso 1 1 calc R
C13 C 0.11817(12) 1.15381(8) 0.19525(7) 0.0155(3) Uani 1 1 d .
C14 C -0.00510(12) 1.17424(9) 0.17993(7) 0.0193(3) Uani 1 1 d .
H14 H -0.0678 1.1330 0.1851 0.023 Uiso 1 1 calc R
C15 C -0.03665(14) 1.25364(10) 0.15742(7) 0.0235(3) Uani 1 1 d .
H15 H -0.1206 1.2667 0.1480 0.028 Uiso 1 1 calc R
C16 C 0.05459(14) 1.31399(10) 0.14858(8) 0.0246(3) Uani 1 1 d .
H16 H 0.0331 1.3684 0.1332 0.030 Uiso 1 1 calc R
C17 C 0.17709(14) 1.29465(9) 0.16219(8) 0.0246(3) Uani 1 1 d .
H17 H 0.2398 1.3356 0.1554 0.029 Uiso 1 1 calc R
C18 C 0.20861(13) 1.21497(9) 0.18598(7) 0.0213(3) Uani 1 1 d .
H18 H 0.2926 1.2025 0.1959 0.026 Uiso 1 1 calc R
C19 C 0.42225(12) 0.87526(9) 0.36029(7) 0.0167(3) Uani 1 1 d .
C20 C 0.38974(13) 0.80113(9) 0.32794(7) 0.0195(3) Uani 1 1 d .
H20 H 0.3435 0.8036 0.2880 0.023 Uiso 1 1 calc R
C21 C 0.42441(15) 0.72340(10) 0.35370(8) 0.0245(3) Uani 1 1 d .
H21 H 0.4023 0.6734 0.3309 0.029 Uiso 1 1 calc R
C22 C 0.49095(15) 0.71859(10) 0.41228(8) 0.0294(4) Uani 1 1 d .
H22 H 0.5151 0.6656 0.4294 0.035 Uiso 1 1 calc R
C23 C 0.52219(16) 0.79193(11) 0.44589(8) 0.0316(4) Uani 1 1 d .
H23 H 0.5663 0.7890 0.4865 0.038 Uiso 1 1 calc R
C24 C 0.48887(14) 0.86926(10) 0.41996(7) 0.0247(3) Uani 1 1 d .
H24 H 0.5114 0.9190 0.4429 0.030 Uiso 1 1 calc R
C25 C 0.50948(12) 1.01404(9) 0.32376(6) 0.0151(3) Uani 1 1 d .
C26 C 0.51930(13) 1.09787(9) 0.34344(7) 0.0189(3) Uani 1 1 d .
H26 H 0.4524 1.1240 0.3659 0.023 Uiso 1 1 calc R
C27 C 0.62676(14) 1.14326(10) 0.33024(8) 0.0242(3) Uani 1 1 d .
H27 H 0.6316 1.2006 0.3427 0.029 Uiso 1 1 calc R
C28 C 0.72708(13) 1.10539(10) 0.29898(8) 0.0256(3) Uani 1 1 d .
H28 H 0.8005 1.1364 0.2906 0.031 Uiso 1 1 calc R
C29 C 0.71869(13) 1.02190(10) 0.28021(7) 0.0222(3) Uani 1 1 d .
H29 H 0.7870 0.9954 0.2592 0.027 Uiso 1 1 calc R
C30 C 0.61028(12) 0.97660(9) 0.29199(7) 0.0178(3) Uani 1 1 d .
H30 H 0.6050 0.9197 0.2783 0.021 Uiso 1 1 calc R
C31 C 0.47092(12) 0.95398(8) 0.10487(6) 0.0139(3) Uani 1 1 d .
H31 H 0.4276 0.9800 0.0662 0.017 Uiso 1 1 calc R
C32 C 0.46583(13) 0.85675(8) 0.09730(6) 0.0151(3) Uani 1 1 d .
H32A H 0.5109 0.8299 0.1344 0.018 Uiso 1 1 calc R
H32B H 0.3787 0.8375 0.0986 0.018 Uiso 1 1 calc R
C33 C 0.52445(13) 0.83179(8) 0.03190(7) 0.0164(3) Uani 1 1 d .
C34 C 0.71037(16) 0.79981(11) -0.03115(9) 0.0325(4) Uani 1 1 d .
H34A H 0.6533 0.8094 -0.0681 0.049 Uiso 1 1 calc R
H34B H 0.7505 0.7451 -0.0366 0.049 Uiso 1 1 calc R
H34C H 0.7734 0.8440 -0.0306 0.049 Uiso 1 1 calc R
C35 C 0.71653(15) 0.78580(11) 0.09067(9) 0.0297(4) Uani 1 1 d .
H35A H 0.7530 0.8387 0.1058 0.045 Uiso 1 1 calc R
H35B H 0.7827 0.7460 0.0800 0.045 Uiso 1 1 calc R
H35C H 0.6642 0.7625 0.1258 0.045 Uiso 1 1 calc R
C36 C 0.60389(12) 0.98519(8) 0.10609(6) 0.0146(3) Uani 1 1 d .
H36 H 0.6466 0.9789 0.1469 0.018 Uiso 1 1 calc R
C37 C 0.66803(13) 1.02035(9) 0.05694(7) 0.0179(3) Uani 1 1 d .
C38 C 0.61963(15) 1.03879(11) -0.01187(7) 0.0291(4) Uani 1 1 d .
H38A H 0.5324 1.0222 -0.0147 0.044 Uiso 1 1 calc R
H38B H 0.6679 1.0071 -0.0445 0.044 Uiso 1 1 calc R
H38C H 0.6272 1.0990 -0.0210 0.044 Uiso 1 1 calc R
C39 C 0.80155(13) 1.04538(11) 0.06705(8) 0.0291(4) Uani 1 1 d .
H39A H 0.8289 1.0275 0.1111 0.044 Uiso 1 1 calc R
H39B H 0.8093 1.1065 0.0633 0.044 Uiso 1 1 calc R
H39C H 0.8531 1.0185 0.0333 0.044 Uiso 1 1 calc R

loop_
_atom_site_aniso_label
_atom_site_aniso_U_11
_atom_site_aniso_U_22
_atom_site_aniso_U_33
_atom_site_aniso_U_23
_atom_site_aniso_U_13
_atom_site_aniso_U_12
O1 0.0153(5) 0.0145(5) 0.0122(4) -0.0031(4) 0.0014(4) 0.0013(4)
C1 0.0130(6) 0.0150(7) 0.0115(6) -0.0028(5) 0.0019(5) 0.0004(5)
N1 0.0190(6) 0.0210(6) 0.0223(6) -0.0050(5) 0.0036(5) 0.0015(5)
B1 0.0085(6) 0.0179(8) 0.0155(7) -0.0009(6) -0.0024(5) -0.0016(6)
O2 0.0113(4) 0.0158(5) 0.0171(5) -0.0004(4) 0.0027(4) -0.0007(4)
C2 0.0118(6) 0.0150(7) 0.0148(6) -0.0030(5) 0.0009(5) 0.0001(5)
O3 0.0153(5) 0.0233(5) 0.0158(5) -0.0066(4) 0.0037(4) -0.0001(4)
C3 0.0114(6) 0.0154(7) 0.0152(6) -0.0025(5) 0.0007(5) -0.0005(5)
O4 0.0154(5) 0.0205(5) 0.0147(5) -0.0028(4) 0.0041(4) -0.0001(4)
C4 0.0226(7) 0.0302(9) 0.0194(7) -0.0096(6) 0.0019(6) 0.0062(6)
O5 0.0271(6) 0.0338(6) 0.0158(5) -0.0042(5) -0.0032(4) 0.0002(5)
C5 0.0131(6) 0.0178(7) 0.0125(6) -0.0035(5) 0.0006(5) 0.0009(5)
C6 0.0189(7) 0.0344(9) 0.0201(7) -0.0029(7) 0.0062(6) -0.0030(6)
C7 0.0097(6) 0.0136(7) 0.0166(6) -0.0018(5) -0.0007(5) 0.0013(5)
C8 0.0129(6) 0.0221(7) 0.0182(7) -0.0024(6) 0.0003(5) -0.0009(6)
C9 0.0201(7) 0.0334(9) 0.0195(7) -0.0084(6) -0.0011(6) 0.0034(7)
C10 0.0268(8) 0.0231(8) 0.0330(9) -0.0145(7) -0.0084(7) 0.0018(7)
C11 0.0243(8) 0.0157(7) 0.0359(9) -0.0006(7) -0.0087(7) -0.0043(6)
C12 0.0165(7) 0.0175(7) 0.0218(7) 0.0013(6) -0.0034(6) -0.0009(6)
C13 0.0149(6) 0.0150(7) 0.0167(6) -0.0032(5) 0.0003(5) 0.0018(5)
C14 0.0145(6) 0.0209(7) 0.0225(7) -0.0016(6) 0.0008(5) -0.0001(6)
C15 0.0181(7) 0.0273(8) 0.0250(8) 0.0032(6) 0.0007(6) 0.0077(6)
C16 0.0284(8) 0.0192(8) 0.0264(8) 0.0039(6) 0.0051(6) 0.0077(6)
C17 0.0229(7) 0.0165(7) 0.0344(9) 0.0013(7) 0.0038(6) -0.0029(6)
C18 0.0162(7) 0.0189(7) 0.0290(8) -0.0011(6) -0.0011(6) 0.0015(6)
C19 0.0150(7) 0.0187(7) 0.0163(6) 0.0007(5) 0.0008(5) -0.0004(6)
C20 0.0186(7) 0.0209(7) 0.0191(7) 0.0002(6) -0.0010(5) -0.0009(6)
C21 0.0287(8) 0.0173(8) 0.0275(8) 0.0004(6) -0.0019(6) -0.0025(6)
C22 0.0341(9) 0.0203(8) 0.0338(9) 0.0074(7) -0.0065(7) 0.0017(7)
C23 0.0394(10) 0.0297(9) 0.0259(8) 0.0060(7) -0.0135(7) -0.0024(8)
C24 0.0295(8) 0.0230(8) 0.0217(7) -0.0011(6) -0.0076(6) -0.0025(7)
C25 0.0128(6) 0.0183(7) 0.0143(6) 0.0000(5) -0.0027(5) 0.0006(5)
C26 0.0164(7) 0.0197(7) 0.0207(7) -0.0050(6) -0.0037(5) 0.0032(6)
C27 0.0232(8) 0.0196(8) 0.0298(8) -0.0035(6) -0.0072(6) -0.0019(6)
C28 0.0174(7) 0.0340(9) 0.0252(8) 0.0006(7) -0.0033(6) -0.0090(6)
C29 0.0141(6) 0.0332(9) 0.0192(7) -0.0024(6) 0.0001(5) 0.0024(6)
C30 0.0159(6) 0.0207(7) 0.0169(6) -0.0031(6) -0.0014(5) 0.0033(6)
C31 0.0123(6) 0.0145(7) 0.0149(6) -0.0008(5) -0.0004(5) -0.0005(5)
C32 0.0154(6) 0.0154(7) 0.0145(6) -0.0016(5) 0.0012(5) -0.0022(5)
C33 0.0180(7) 0.0136(7) 0.0174(7) -0.0036(5) 0.0018(5) -0.0041(5)
C34 0.0272(8) 0.0354(10) 0.0349(9) -0.0093(8) 0.0161(7) 0.0014(7)
C35 0.0226(8) 0.0279(9) 0.0387(10) 0.0021(7) -0.0052(7) 0.0054(7)
C36 0.0147(6) 0.0141(7) 0.0152(6) -0.0016(5) -0.0014(5) 0.0005(5)
C37 0.0164(7) 0.0169(7) 0.0204(7) 0.0000(6) 0.0001(5) -0.0009(6)
C38 0.0263(8) 0.0396(10) 0.0213(7) 0.0108(7) 0.0019(6) -0.0041(7)
C39 0.0182(8) 0.0377(10) 0.0313(9) 0.0076(7) 0.0008(6) -0.0094(7)

loop_
_atom_type_symbol
_atom_type_description
_atom_type_scat_dispersion_real
_atom_type_scat_dispersion_imag
_atom_type_scat_source
C C 0.0033 0.0016 'International Tables Vol C Tables 4.2.6.8 and 6.1.1.4'
H H 0.0000 0.0000 'International Tables Vol C Tables 4.2.6.8 and 6.1.1.4'
B B 0.0013 0.0007 'International Tables Vol C Tables 4.2.6.8 and 6.1.1.4'
N N 0.0061 0.0033 'International Tables Vol C Tables 4.2.6.8 and 6.1.1.4'
O O 0.0106 0.0060 'International Tables Vol C Tables 4.2.6.8 and 6.1.1.4'

loop_
_geom_angle_atom_site_label_1
_geom_angle_atom_site_label_2
_geom_angle_atom_site_label_3
_geom_angle
B1 O1 C1 108.25(10)
O1 C1 C2 104.02(10)
O1 C1 C5 110.32(10)
C2 C1 C5 114.39(11)
O1 C1 H1 109.3
C2 C1 H1 109.3
C5 C1 H1 109.3
C33 N1 C35 124.89(12)
C33 N1 C34 118.98(13)
C35 N1 C34 114.70(13)
O2 B1 O1 113.13(12)
O2 B1 C31 125.15(12)
O1 B1 C31 121.71(12)
B1 O2 C2 107.58(10)
O2 C2 C1 104.58(10)
O2 C2 C3 109.09(10)
C1 C2 C3 113.56(11)
O2 C2 H2 109.8
C1 C2 H2 109.8
C3 C2 H2 109.8
C6 O3 C5 116.72(11)
O4 C3 C13 110.14(10)
O4 C3 C7 105.64(10)
C13 C3 C7 110.58(11)
O4 C3 C2 107.37(10)
C13 C3 C2 112.74(11)
C7 C3 C2 110.08(10)
C4 O4 C3 116.64(11)
O4 C4 H4A 109.5
O4 C4 H4B 109.5
H4A C4 H4B 109.5
O4 C4 H4C 109.5
H4A C4 H4C 109.5
H4B C4 H4C 109.5
O3 C5 C25 105.64(10)
O3 C5 C19 110.20(10)
C25 C5 C19 109.95(11)
O3 C5 C1 106.75(10)
C25 C5 C1 110.44(10)
C19 C5 C1 113.54(11)
O3 C6 H6A 109.5
O3 C6 H6B 109.5
H6A C6 H6B 109.5
O3 C6 H6C 109.5
H6A C6 H6C 109.5
H6B C6 H6C 109.5
C12 C7 C8 118.87(12)
C12 C7 C3 120.52(12)
C8 C7 C3 120.58(12)
C9 C8 C7 120.42(13)
C9 C8 H8 119.8
C7 C8 H8 119.8
C10 C9 C8 120.21(14)
C10 C9 H9 119.9
C8 C9 H9 119.9
C9 C10 C11 119.71(14)
C9 C10 H10 120.1
C11 C10 H10 120.1
C10 C11 C12 120.41(14)
C10 C11 H11 119.8
C12 C11 H11 119.8
C7 C12 C11 120.37(14)
C7 C12 H12 119.8
C11 C12 H12 119.8
C18 C13 C14 118.24(13)
C18 C13 C3 124.50(12)
C14 C13 C3 117.25(12)
C15 C14 C13 121.08(13)
C15 C14 H14 119.5
C13 C14 H14 119.5
C14 C15 C16 119.96(14)
C14 C15 H15 120.0
C16 C15 H15 120.0
C17 C16 C15 119.89(14)
C17 C16 H16 120.1
C15 C16 H16 120.1
C16 C17 C18 120.12(14)
C16 C17 H17 119.9
C18 C17 H17 119.9
C13 C18 C17 120.69(13)
C13 C18 H18 119.7
C17 C18 H18 119.7
C20 C19 C24 118.18(13)
C20 C19 C5 124.62(12)
C24 C19 C5 117.20(12)
C21 C20 C19 120.67(13)
C21 C20 H20 119.7
C19 C20 H20 119.7
C22 C21 C20 120.43(14)
C22 C21 H21 119.8
C20 C21 H21 119.8
C21 C22 C23 119.66(14)
C21 C22 H22 120.2
C23 C22 H22 120.2
C24 C23 C22 119.94(15)
C24 C23 H23 120.0
C22 C23 H23 120.0
C23 C24 C19 121.10(14)
C23 C24 H24 119.4
C19 C24 H24 119.4
C30 C25 C26 118.64(13)
C30 C25 C5 120.08(12)
C26 C25 C5 121.27(12)
C27 C26 C25 120.33(13)
C27 C26 H26 119.8
C25 C26 H26 119.8
C28 C27 C26 120.68(14)
C28 C27 H27 119.7
C26 C27 H27 119.7
C29 C28 C27 119.29(13)
C29 C28 H28 120.4
C27 C28 H28 120.4
C28 C29 C30 120.30(13)
C28 C29 H29 119.9
C30 C29 H29 119.9
C29 C30 C25 120.74(13)
C29 C30 H30 119.6
C25 C30 H30 119.6
C36 C31 C32 111.12(10)
C36 C31 B1 111.23(10)
C32 C31 B1 108.61(11)
C36 C31 H31 108.6
C32 C31 H31 108.6
B1 C31 H31 108.6
C33 C32 C31 109.35(11)
C33 C32 H32A 109.8
C31 C32 H32A 109.8
C33 C32 H32B 109.8
C31 C32 H32B 109.8
H32A C32 H32B 108.3
O5 C33 N1 121.79(13)
O5 C33 C32 118.81(12)
N1 C33 C32 119.31(12)
N1 C34 H34A 109.5
N1 C34 H34B 109.5
H34A C34 H34B 109.5
N1 C34 H34C 109.5
H34A C34 H34C 109.5
H34B C34 H34C 109.5
N1 C35 H35A 109.5
N1 C35 H35B 109.5
H35A C35 H35B 109.5
N1 C35 H35C 109.5
H35A C35 H35C 109.5
H35B C35 H35C 109.5
C37 C36 C31 128.05(12)
C37 C36 H36 116.0
C31 C36 H36 116.0
C36 C37 C39 120.43(13)
C36 C37 C38 125.80(13)
C39 C37 C38 113.76(12)
C37 C38 H38A 109.5
C37 C38 H38B 109.5
H38A C38 H38B 109.5
C37 C38 H38C 109.5
H38A C38 H38C 109.5
H38B C38 H38C 109.5
C37 C39 H39A 109.5
C37 C39 H39B 109.5
H39A C39 H39B 109.5
C37 C39 H39C 109.5
H39A C39 H39C 109.5
H39B C39 H39C 109.5

loop_
_geom_bond_atom_site_label_1
_geom_bond_atom_site_label_2
_geom_bond_distance
O1 B1 1.3775(18)
O1 C1 1.4502(15)
C1 C2 1.5503(19)
C1 C5 1.5615(17)
C1 H1 1.0000
N1 C33 1.3541(18)
N1 C35 1.466(2)
N1 C34 1.4683(19)
B1 O2 1.3750(19)
B1 C31 1.5788(19)
O2 C2 1.4508(15)
C2 C3 1.5642(18)
C2 H2 1.0000
O3 C6 1.4357(17)
O3 C5 1.4486(15)
C3 O4 1.4445(15)
C3 C13 1.5337(19)
C3 C7 1.5364(18)
O4 C4 1.4379(17)
C4 H4A 0.9800
C4 H4B 0.9800
C4 H4C 0.9800
O5 C33 1.2391(17)
C5 C25 1.5353(18)
C5 C19 1.536(2)
C6 H6A 0.9800
C6 H6B 0.9800
C6 H6C 0.9800
C7 C12 1.3933(19)
C7 C8 1.4050(18)
C8 C9 1.395(2)
C8 H8 0.9500
C9 C10 1.388(2)
C9 H9 0.9500
C10 C11 1.389(2)
C10 H10 0.9500
C11 C12 1.397(2)
C11 H11 0.9500
C12 H12 0.9500
C13 C18 1.3930(19)
C13 C14 1.4056(18)
C14 C15 1.387(2)
C14 H14 0.9500
C15 C16 1.389(2)
C15 H15 0.9500
C16 C17 1.387(2)
C16 H16 0.9500
C17 C18 1.400(2)
C17 H17 0.9500
C18 H18 0.9500
C19 C20 1.395(2)
C19 C24 1.4065(19)
C20 C21 1.395(2)
C20 H20 0.9500
C21 C22 1.386(2)
C21 H21 0.9500
C22 C23 1.393(2)
C22 H22 0.9500
C23 C24 1.387(2)
C23 H23 0.9500
C24 H24 0.9500
C25 C30 1.3977(18)
C25 C26 1.3980(19)
C26 C27 1.394(2)
C26 H26 0.9500
C27 C28 1.392(2)
C27 H27 0.9500
C28 C29 1.387(2)
C28 H28 0.9500
C29 C30 1.397(2)
C29 H29 0.9500
C30 H30 0.9500
C31 C36 1.5207(18)
C31 C32 1.5583(19)
C31 H31 1.0000
C32 C33 1.5174(18)
C32 H32A 0.9900
C32 H32B 0.9900
C34 H34A 0.9800
C34 H34B 0.9800
C34 H34C 0.9800
C35 H35A 0.9800
C35 H35B 0.9800
C35 H35C 0.9800
C36 C37 1.3338(19)
C36 H36 0.9500
C37 C39 1.511(2)
C37 C38 1.513(2)
C38 H38A 0.9800
C38 H38B 0.9800
C38 H38C 0.9800
C39 H39A 0.9800
C39 H39B 0.9800
C39 H39C 0.9800

loop_
_geom_torsion_atom_site_label_1
_geom_torsion_atom_site_label_2
_geom_torsion_atom_site_label_3
_geom_torsion_atom_site_label_4
_geom_torsion
B1 O1 C1 C2 10.59(12)
B1 O1 C1 C5 -112.52(11)
C1 O1 B1 O2 -1.84(14)
C1 O1 B1 C31 179.12(11)
O1 B1 O2 C2 -8.55(14)
C31 B1 O2 C2 170.45(12)
B1 O2 C2 C1 14.46(13)
B1 O2 C2 C3 -107.35(12)
O1 C1 C2 O2 -15.17(12)
C5 C1 C2 O2 105.24(11)
O1 C1 C2 C3 103.65(11)
C5 C1 C2 C3 -135.95(11)
O2 C2 C3 O4 174.25(10)
C1 C2 C3 O4 58.05(13)
O2 C2 C3 C13 -64.25(13)
C1 C2 C3 C13 179.54(11)
O2 C2 C3 C7 59.73(13)
C1 C2 C3 C7 -56.47(14)
C13 C3 O4 C4 -50.01(14)
C7 C3 O4 C4 -169.45(11)
C2 C3 O4 C4 73.10(13)
C6 O3 C5 C25 -167.61(11)
C6 O3 C5 C19 -48.90(15)
C6 O3 C5 C1 74.82(14)
O1 C1 C5 O3 178.65(10)
C2 C1 C5 O3 61.80(13)
O1 C1 C5 C25 64.28(14)
C2 C1 C5 C25 -52.56(14)
O1 C1 C5 C19 -59.73(14)
C2 C1 C5 C19 -176.58(11)
O4 C3 C7 C12 -19.17(16)
C13 C3 C7 C12 -138.32(12)
C2 C3 C7 C12 96.45(14)
O4 C3 C7 C8 162.99(11)
C13 C3 C7 C8 43.84(16)
C2 C3 C7 C8 -81.39(15)
C12 C7 C8 C9 -0.5(2)
C3 C7 C8 C9 177.42(12)
C7 C8 C9 C10 0.5(2)
C8 C9 C10 C11 -0.3(2)
C9 C10 C11 C12 0.1(2)
C8 C7 C12 C11 0.3(2)
C3 C7 C12 C11 -177.62(12)
C10 C11 C12 C7 -0.1(2)
O4 C3 C13 C18 123.46(14)
C7 C3 C13 C18 -120.15(14)
C2 C3 C13 C18 3.56(18)
O4 C3 C13 C14 -55.17(15)
C7 C3 C13 C14 61.22(15)
C2 C3 C13 C14 -175.07(12)
C18 C13 C14 C15 -1.3(2)
C3 C13 C14 C15 177.45(12)
C13 C14 C15 C16 1.1(2)
C14 C15 C16 C17 0.1(2)
C15 C16 C17 C18 -1.2(2)
C14 C13 C18 C17 0.2(2)
C3 C13 C18 C17 -178.45(13)
C16 C17 C18 C13 1.1(2)
O3 C5 C19 C20 123.87(14)
C25 C5 C19 C20 -120.09(14)
C1 C5 C19 C20 4.20(18)
O3 C5 C19 C24 -56.05(16)
C25 C5 C19 C24 59.99(16)
C1 C5 C19 C24 -175.73(12)
C24 C19 C20 C21 -1.1(2)
C5 C19 C20 C21 179.02(13)
C19 C20 C21 C22 0.5(2)
C20 C21 C22 C23 0.7(2)
C21 C22 C23 C24 -1.3(3)
C22 C23 C24 C19 0.8(3)
C20 C19 C24 C23 0.4(2)
C5 C19 C24 C23 -179.68(14)
O3 C5 C25 C30 162.56(11)
C19 C5 C25 C30 43.69(16)
C1 C5 C25 C30 -82.37(15)
O3 C5 C25 C26 -18.42(16)
C19 C5 C25 C26 -137.30(13)
C1 C5 C25 C26 96.64(14)
C30 C25 C26 C27 1.3(2)
C5 C25 C26 C27 -177.71(13)
C25 C26 C27 C28 -1.8(2)
C26 C27 C28 C29 0.8(2)
C27 C28 C29 C30 0.6(2)
C28 C29 C30 C25 -1.1(2)
C26 C25 C30 C29 0.1(2)
C5 C25 C30 C29 179.12(12)
O2 B1 C31 C36 73.87(16)
O1 B1 C31 C36 -107.21(14)
O2 B1 C31 C32 -163.54(12)
O1 B1 C31 C32 15.38(16)
C36 C31 C32 C33 -61.94(14)
B1 C31 C32 C33 175.40(11)
C35 N1 C33 O5 179.58(14)
C34 N1 C33 O5 14.0(2)
C35 N1 C33 C32 3.0(2)
C34 N1 C33 C32 -162.58(13)
C31 C32 C33 O5 -75.13(15)
C31 C32 C33 N1 101.56(14)
C32 C31 C36 C37 101.08(16)
B1 C31 C36 C37 -137.78(15)
C31 C36 C37 C39 -178.28(13)
C31 C36 C37 C38 1.5(2)
